data_7118371
loop_
_publ_author_name
'Yanai, Hikaru'
'Kobayashi, Osamu'
'Takada, Kenji'
'Isono, Takuya'
'Satoh, Toshifumi'
'Matsumoto, Takashi'

_publ_section_title
;
 Sequential Mukaiyama-Michael reaction induced by carbon acids.
;
_journal_issue 16
_journal_name_full 'Chemical communications (Cambridge, England)'
_journal_page_first 3280
_journal_page_last 3283
_journal_paper_doi 10.1039/c5cc10115h
_journal_volume 52
_journal_year 2016
_chemical_formula_moiety 'C18 H20 O5'
_chemical_formula_sum 'C18 H20 O5'
_chemical_formula_weight 316.34
_chemical_melting_point 89.0
_chemical_name_systematic
;
Ethyl 2-((3S*,4S*)-2-oxo-3-((R*)-3-oxocyclopentyl)chroman-4-yl)acetate
;
_space_group_IT_number 29
_symmetry_cell_setting orthorhombic
_symmetry_space_group_name_Hall 'P 2c -2ac'
_symmetry_space_group_name_H-M 'P c a 21'
_atom_sites_solution_hydrogens geom
_atom_sites_solution_primary direct
_atom_sites_solution_secondary difmap
_audit_creation_date 'April 21 2015'
_audit_creation_method SHELXL-97
_audit_update_record
;
2015-12-03 deposited with the CCDC.
2015-12-21 downloaded from the CCDC.
;
_cell_angle_alpha 90.00
_cell_angle_beta 90.00
_cell_angle_gamma 90.00
_cell_formula_units_Z 8
_cell_length_a 25.583(3)
_cell_length_b 6.8787(8)
_cell_length_c 17.4038(19)
_cell_measurement_reflns_used 5810
_cell_measurement_temperature 90
_cell_measurement_theta_max 27.47
_cell_measurement_theta_min 2.34
_cell_volume 3062.7(6)
_computing_cell_refinement 'APEX2 (Bruker AXS, 2006)'
_computing_data_collection 'APEX2 (Bruker AXS, 2006)'
_computing_data_reduction 'SAINT (Bruker AXS, 2004)'
_computing_molecular_graphics 'XSHEL (Bruker AXS,2002)'
_computing_publication_material 'XCIF (Bruker AXS, 2001)'
_computing_structure_refinement 'SHELXL-97 (Sheldrick, 1997)'
_computing_structure_solution 'SHELXS-97 (Sheldrick, 1997)'
_diffrn_ambient_temperature 90
_diffrn_detector_area_resol_mean 8.333
_diffrn_measured_fraction_theta_full 0.999
_diffrn_measured_fraction_theta_max 0.999
_diffrn_measurement_device_type 'Bruker APEXII CCD area detector'
_diffrn_measurement_method 'phi and omega scans'
_diffrn_radiation_monochromator 'Bruker Helios multilayer confocal mirror'
_diffrn_radiation_source 'Bruker TXS fine-focus rotating anode'
_diffrn_radiation_type MoK\a
_diffrn_radiation_wavelength 0.71073
_diffrn_reflns_av_R_equivalents 0.0293
_diffrn_reflns_av_sigmaI/netI 0.0340
_diffrn_reflns_limit_h_max 27
_diffrn_reflns_limit_h_min -30
_diffrn_reflns_limit_k_max 8
_diffrn_reflns_limit_k_min -8
_diffrn_reflns_limit_l_max 20
_diffrn_reflns_limit_l_min -18
_diffrn_reflns_number 14062
_diffrn_reflns_theta_full 25.02
_diffrn_reflns_theta_max 25.02
_diffrn_reflns_theta_min 1.59
_exptl_absorpt_coefficient_mu 0.100
_exptl_absorpt_correction_T_max 0.9921
_exptl_absorpt_correction_T_min 0.9803
_exptl_absorpt_correction_type analytical
_exptl_absorpt_process_details
;
Crystal Faces plugin in Bruker APEX2 software
;
_exptl_crystal_colour colourless
_exptl_crystal_density_diffrn 1.372
_exptl_crystal_density_method 'not measured'
_exptl_crystal_description block
_exptl_crystal_F_000 1344
_exptl_crystal_size_max 0.20
_exptl_crystal_size_mid 0.18
_exptl_crystal_size_min 0.08
_refine_diff_density_max 0.157
_refine_diff_density_min -0.186
_refine_diff_density_rms 0.038
_refine_ls_abs_structure_details 'Flack H D (1983), Acta Cryst. A39, 876-881'
_refine_ls_abs_structure_Flack 1.0(7)
_refine_ls_extinction_method none
_refine_ls_goodness_of_fit_ref 1.043
_refine_ls_hydrogen_treatment constr
_refine_ls_matrix_type full
_refine_ls_number_parameters 417
_refine_ls_number_reflns 4775
_refine_ls_number_restraints 1
_refine_ls_restrained_S_all 1.043
_refine_ls_R_factor_all 0.0371
_refine_ls_R_factor_gt 0.0329
_refine_ls_shift/su_max 0.001
_refine_ls_shift/su_mean 0.000
_refine_ls_structure_factor_coef Fsqd
_refine_ls_weighting_details 'calc w=1/[\s^2^(Fo^2^)+(0.0397P)^2^+0.7653P] where P=(Fo^2^+2Fc^2^)/3'
_refine_ls_weighting_scheme calc
_refine_ls_wR_factor_gt 0.0773
_refine_ls_wR_factor_ref 0.0800
_reflns_number_gt 4424
_reflns_number_total 4775
_reflns_threshold_expression >2sigma(I)
_cod_data_source_file c5cc10115h2.cif
_cod_data_source_block syn-14a
_cod_depositor_comments 'Adding full bibliography for 7118367--7118375.cif.'
_cod_original_sg_symbol_Hall 'P 2c -2ac '
_cod_original_sg_symbol_H-M 'P c a 21    '
_cod_database_code 7118371

loop_
_symmetry_equiv_pos_as_xyz
'x, y, z'
'-x, -y, z+1/2'
'x+1/2, -y, z'
'-x+1/2, y, z+1/2'

loop_
_atom_site_label
_atom_site_type_symbol
_atom_site_fract_x
_atom_site_fract_y
_atom_site_fract_z
_atom_site_U_iso_or_equiv
_atom_site_adp_type
_atom_site_occupancy
_atom_site_symmetry_multiplicity
_atom_site_calc_flag
_atom_site_refinement_flags
C1 C 0.73598(7) 0.7824(3) 0.31943(12) 0.0144(4) Uani 1 1 d .
C2 C 0.66491(8) 0.6192(3) 0.38420(12) 0.0133(4) Uani 1 1 d .
C3 C 0.62876(8) 0.6398(3) 0.44243(12) 0.0175(5) Uani 1 1 d .
H3 H 0.6214 0.7640 0.4637 0.021 Uiso 1 1 calc R
C4 C 0.60342(8) 0.4750(3) 0.46918(12) 0.0195(5) Uani 1 1 d .
H4 H 0.5785 0.4857 0.5095 0.023 Uiso 1 1 calc R
C5 C 0.61421(8) 0.2943(3) 0.43739(13) 0.0175(5) Uani 1 1 d .
H5 H 0.5968 0.1818 0.4560 0.021 Uiso 1 1 calc R
C6 C 0.65046(8) 0.2779(3) 0.37839(12) 0.0147(4) Uani 1 1 d .
H6 H 0.6577 0.1539 0.3568 0.018 Uiso 1 1 calc R
C7 C 0.67627(7) 0.4419(3) 0.35049(11) 0.0123(4) Uani 1 1 d .
C8 C 0.71590(8) 0.4388(3) 0.28614(12) 0.0132(4) Uani 1 1 d .
H8 H 0.7311 0.3053 0.2815 0.016 Uiso 1 1 calc R
C9 C 0.75935(8) 0.5832(3) 0.30727(12) 0.0129(4) Uani 1 1 d .
H9 H 0.7846 0.5904 0.2635 0.015 Uiso 1 1 calc R
C10 C 0.78934(8) 0.5244(3) 0.38009(12) 0.0139(4) Uani 1 1 d .
H10 H 0.7647 0.5288 0.4246 0.017 Uiso 1 1 calc R
C11 C 0.83729(8) 0.6521(3) 0.39923(12) 0.0163(4) Uani 1 1 d .
H11A H 0.8592 0.6743 0.3531 0.020 Uiso 1 1 calc R
H11B H 0.8265 0.7791 0.4208 0.020 Uiso 1 1 calc R
C12 C 0.86634(8) 0.5300(3) 0.45910(13) 0.0192(5) Uani 1 1 d .
H12A H 0.9042 0.5592 0.4584 0.023 Uiso 1 1 calc R
H12B H 0.8526 0.5552 0.5113 0.023 Uiso 1 1 calc R
C13 C 0.85622(8) 0.3219(3) 0.43526(12) 0.0177(5) Uani 1 1 d .
C14 C 0.81305(8) 0.3208(3) 0.37576(12) 0.0163(4) Uani 1 1 d .
H14A H 0.7866 0.2206 0.3880 0.020 Uiso 1 1 calc R
H14B H 0.8273 0.2950 0.3239 0.020 Uiso 1 1 calc R
C15 C 0.69095(8) 0.4978(3) 0.20900(12) 0.0145(4) Uani 1 1 d .
H15A H 0.6738 0.6257 0.2156 0.017 Uiso 1 1 calc R
H15B H 0.7192 0.5142 0.1706 0.017 Uiso 1 1 calc R
C16 C 0.65114(8) 0.3563(3) 0.17705(12) 0.0149(4) Uani 1 1 d .
C17 C 0.63465(8) 0.0215(3) 0.15130(13) 0.0186(5) Uani 1 1 d .
H17A H 0.6560 -0.0908 0.1346 0.022 Uiso 1 1 calc R
H17B H 0.6160 0.0730 0.1058 0.022 Uiso 1 1 calc R
C017 C 0.71233(8) -0.1219(3) 0.58926(12) 0.0171(4) Uani 1 1 d .
H01A H 0.7339 -0.1579 0.6343 0.021 Uiso 1 1 calc R
H01B H 0.6994 -0.2417 0.5641 0.021 Uiso 1 1 calc R
C18 C 0.59549(9) -0.0444(3) 0.21011(14) 0.0220(5) Uani 1 1 d .
H18A H 0.6136 -0.0773 0.2580 0.033 Uiso 1 1 calc R
H18B H 0.5769 -0.1591 0.1909 0.033 Uiso 1 1 calc R
H18C H 0.5704 0.0603 0.2198 0.033 Uiso 1 1 calc R
C1B C 0.61109(8) -0.2485(3) 0.66856(12) 0.0145(4) Uani 1 1 d .
C2B C 0.54096(8) -0.0699(3) 0.60857(12) 0.0144(4) Uani 1 1 d .
C3B C 0.50396(8) -0.0763(3) 0.55084(12) 0.0177(5) Uani 1 1 d .
H3B H 0.4964 -0.1947 0.5250 0.021 Uiso 1 1 calc R
C4B C 0.47801(9) 0.0936(3) 0.53125(12) 0.0193(5) Uani 1 1 d .
H4B H 0.4522 0.0917 0.4921 0.023 Uiso 1 1 calc R
C5B C 0.48967(8) 0.2662(3) 0.56873(13) 0.0177(5) Uani 1 1 d .
H5B H 0.4720 0.3825 0.5548 0.021 Uiso 1 1 calc R
C6B C 0.52712(8) 0.2694(3) 0.62659(12) 0.0136(4) Uani 1 1 d .
H6B H 0.5350 0.3881 0.6519 0.016 Uiso 1 1 calc R
C7B C 0.55318(7) 0.1004(3) 0.64764(12) 0.0132(4) Uani 1 1 d .
C8B C 0.59424(8) 0.0916(3) 0.70970(12) 0.0121(4) Uani 1 1 d .
H8B H 0.6105 0.2230 0.7154 0.014 Uiso 1 1 calc R
C9B C 0.63642(8) -0.0543(3) 0.68442(12) 0.0138(4) Uani 1 1 d .
H9B H 0.6618 -0.0708 0.7276 0.017 Uiso 1 1 calc R
C10B C 0.66670(8) 0.0118(3) 0.61276(12) 0.0130(4) Uani 1 1 d .
H10B H 0.6417 0.0208 0.5687 0.016 Uiso 1 1 calc R
C11B C 0.74328(9) 0.0041(3) 0.53290(12) 0.0185(5) Uani 1 1 d .
H11C H 0.7806 -0.0336 0.5324 0.022 Uiso 1 1 calc R
H11D H 0.7291 -0.0079 0.4802 0.022 Uiso 1 1 calc R
C12B C 0.73660(8) 0.2084(3) 0.56292(12) 0.0179(5) Uani 1 1 d .
C13B C 0.69375(8) 0.2090(3) 0.62234(13) 0.0178(5) Uani 1 1 d .
H13A H 0.6689 0.3169 0.6130 0.021 Uiso 1 1 calc R
H13B H 0.7084 0.2227 0.6747 0.021 Uiso 1 1 calc R
C14B C 0.57088(8) 0.0294(3) 0.78756(12) 0.0156(4) Uani 1 1 d .
H14C H 0.5536 -0.0982 0.7809 0.019 Uiso 1 1 calc R
H14D H 0.5999 0.0114 0.8246 0.019 Uiso 1 1 calc R
C15B C 0.53187(8) 0.1694(3) 0.82198(12) 0.0158(4) Uani 1 1 d .
C16B C 0.51434(8) 0.5044(3) 0.84725(13) 0.0215(5) Uani 1 1 d .
H16A H 0.5354 0.6187 0.8626 0.026 Uiso 1 1 calc R
H16B H 0.4964 0.4542 0.8936 0.026 Uiso 1 1 calc R
C17B C 0.47434(9) 0.5656(3) 0.78913(14) 0.0272(5) Uani 1 1 d .
H17C H 0.4920 0.6099 0.7423 0.041 Uiso 1 1 calc R
H17D H 0.4532 0.6718 0.8102 0.041 Uiso 1 1 calc R
H17E H 0.4517 0.4550 0.7769 0.041 Uiso 1 1 calc R
O1 O 0.75445(6) 0.93405(19) 0.29871(9) 0.0190(3) Uani 1 1 d .
O2 O 0.68998(5) 0.79093(18) 0.35973(8) 0.0151(3) Uani 1 1 d .
O3 O 0.87920(6) 0.1792(2) 0.45847(9) 0.0252(4) Uani 1 1 d .
O4 O 0.61048(6) 0.4029(2) 0.14828(9) 0.0219(3) Uani 1 1 d .
O5 O 0.66879(5) 0.17187(18) 0.18248(9) 0.0164(3) Uani 1 1 d .
O1B O 0.62849(6) -0.4044(2) 0.68683(9) 0.0203(3) Uani 1 1 d .
O2B O 0.56544(5) -0.24680(19) 0.62748(9) 0.0165(3) Uani 1 1 d .
O3B O 0.76139(6) 0.3503(2) 0.54315(9) 0.0221(4) Uani 1 1 d .
O4B O 0.49171(6) 0.1219(2) 0.85217(9) 0.0244(4) Uani 1 1 d .
O5B O 0.54876(5) 0.3542(2) 0.81639(9) 0.0171(3) Uani 1 1 d .

loop_
_atom_site_aniso_label
_atom_site_aniso_U_11
_atom_site_aniso_U_22
_atom_site_aniso_U_33
_atom_site_aniso_U_23
_atom_site_aniso_U_13
_atom_site_aniso_U_12
C1 0.0132(11) 0.0172(11) 0.0129(11) -0.0026(8) -0.0038(9) -0.0017(8)
C2 0.0122(10) 0.0141(10) 0.0136(10) 0.0021(8) -0.0029(8) -0.0011(8)
C3 0.0142(11) 0.0212(11) 0.0172(11) -0.0048(9) -0.0017(9) 0.0006(8)
C4 0.0132(11) 0.0318(12) 0.0134(11) 0.0014(10) 0.0006(8) 0.0001(9)
C5 0.0144(11) 0.0211(11) 0.0170(12) 0.0081(9) -0.0036(9) -0.0015(8)
C6 0.0151(10) 0.0142(10) 0.0147(11) -0.0001(8) -0.0031(8) -0.0007(8)
C7 0.0110(10) 0.0137(10) 0.0123(10) -0.0008(8) -0.0036(8) -0.0001(7)
C8 0.0139(10) 0.0106(9) 0.0150(10) -0.0008(8) 0.0005(8) 0.0002(8)
C9 0.0139(10) 0.0131(10) 0.0117(10) -0.0007(8) 0.0019(8) -0.0017(8)
C10 0.0131(10) 0.0147(10) 0.0139(10) -0.0010(8) 0.0011(8) -0.0012(8)
C11 0.0153(11) 0.0182(11) 0.0154(11) 0.0015(9) -0.0001(8) -0.0042(8)
C12 0.0163(12) 0.0257(11) 0.0156(11) 0.0012(9) -0.0013(9) -0.0040(9)
C13 0.0148(11) 0.0240(11) 0.0143(11) 0.0022(9) 0.0045(8) 0.0031(9)
C14 0.0163(11) 0.0168(10) 0.0159(11) 0.0001(8) -0.0005(8) 0.0012(8)
C15 0.0170(11) 0.0121(9) 0.0142(10) 0.0010(8) 0.0008(9) 0.0008(8)
C16 0.0177(11) 0.0181(10) 0.0090(10) 0.0020(8) 0.0041(9) 0.0012(8)
C17 0.0219(12) 0.0151(10) 0.0189(11) -0.0038(9) -0.0054(9) -0.0037(8)
C017 0.0154(10) 0.0187(10) 0.0174(11) -0.0020(9) -0.0007(9) 0.0029(8)
C18 0.0215(12) 0.0210(11) 0.0234(12) -0.0005(10) -0.0019(10) -0.0063(9)
C1B 0.0147(11) 0.0156(10) 0.0132(11) 0.0004(8) 0.0012(8) 0.0011(8)
C2B 0.0130(10) 0.0143(11) 0.0158(11) 0.0025(8) 0.0038(8) -0.0008(8)
C3B 0.0178(11) 0.0196(11) 0.0158(11) -0.0051(9) 0.0002(9) -0.0044(8)
C4B 0.0145(11) 0.0269(12) 0.0165(11) 0.0033(9) -0.0025(9) -0.0029(9)
C5B 0.0149(11) 0.0182(11) 0.0201(12) 0.0066(9) 0.0005(8) 0.0012(8)
C6B 0.0153(11) 0.0141(10) 0.0115(10) -0.0001(8) 0.0039(8) -0.0016(8)
C7B 0.0110(10) 0.0154(10) 0.0131(10) 0.0012(8) 0.0043(8) -0.0021(8)
C8B 0.0103(10) 0.0120(9) 0.0140(10) -0.0008(8) 0.0018(8) -0.0019(7)
C9B 0.0150(10) 0.0115(9) 0.0148(10) 0.0008(9) -0.0022(8) 0.0003(8)
C10B 0.0130(10) 0.0139(10) 0.0121(10) -0.0007(8) -0.0011(8) 0.0009(8)
C11B 0.0159(11) 0.0247(11) 0.0148(11) -0.0039(10) 0.0021(8) 0.0021(9)
C12B 0.0158(12) 0.0246(12) 0.0132(11) 0.0004(9) -0.0065(9) -0.0009(9)
C13B 0.0206(11) 0.0161(10) 0.0167(11) -0.0018(9) 0.0004(9) -0.0004(8)
C14B 0.0185(11) 0.0132(10) 0.0152(11) 0.0033(9) -0.0017(9) -0.0006(8)
C15B 0.0161(11) 0.0231(11) 0.0081(10) 0.0029(9) -0.0031(9) -0.0003(8)
C16B 0.0219(12) 0.0224(11) 0.0201(12) -0.0023(9) 0.0039(9) 0.0071(9)
C17B 0.0273(13) 0.0291(12) 0.0252(13) 0.0040(11) 0.0056(10) 0.0103(10)
O1 0.0210(8) 0.0132(7) 0.0227(8) 0.0015(6) 0.0018(6) -0.0034(6)
O2 0.0158(7) 0.0113(7) 0.0182(8) -0.0016(6) 0.0024(6) -0.0008(5)
O3 0.0278(9) 0.0286(9) 0.0191(9) 0.0042(7) -0.0022(7) 0.0101(7)
O4 0.0179(8) 0.0239(8) 0.0239(9) 0.0005(7) -0.0064(7) 0.0038(6)
O5 0.0174(8) 0.0121(7) 0.0197(8) -0.0015(6) -0.0043(6) -0.0031(6)
O1B 0.0238(8) 0.0133(7) 0.0239(9) 0.0015(7) -0.0017(7) 0.0026(6)
O2B 0.0172(8) 0.0116(7) 0.0206(8) -0.0015(6) -0.0037(6) -0.0004(5)
O3B 0.0236(9) 0.0256(8) 0.0170(9) 0.0027(7) 0.0013(6) -0.0085(6)
O4B 0.0194(8) 0.0294(9) 0.0243(9) 0.0024(7) 0.0067(7) -0.0016(7)
O5B 0.0181(8) 0.0146(7) 0.0185(8) -0.0009(6) 0.0020(6) 0.0029(6)

loop_
_atom_type_symbol
_atom_type_description
_atom_type_scat_dispersion_real
_atom_type_scat_dispersion_imag
_atom_type_scat_source
C C 0.0033 0.0016 'International Tables Vol C Tables 4.2.6.8 and 6.1.1.4'
H H 0.0000 0.0000 'International Tables Vol C Tables 4.2.6.8 and 6.1.1.4'
O O 0.0106 0.0060 'International Tables Vol C Tables 4.2.6.8 and 6.1.1.4'

loop_
_geom_angle_atom_site_label_1
_geom_angle_atom_site_label_2
_geom_angle_atom_site_label_3
_geom_angle
O1 C1 O2 117.04(18)
O1 C1 C9 126.17(18)
O2 C1 C9 116.76(17)
C3 C2 C7 122.88(19)
C3 C2 O2 116.14(17)
C7 C2 O2 120.97(18)
C2 C3 C4 118.4(2)
C2 C3 H3 120.8
C4 C3 H3 120.8
C3 C4 C5 120.4(2)
C3 C4 H4 119.8
C5 C4 H4 119.8
C6 C5 C4 120.0(2)
C6 C5 H5 120.0
C4 C5 H5 120.0
C5 C6 C7 120.53(19)
C5 C6 H6 119.7
C7 C6 H6 119.7
C2 C7 C6 117.76(18)
C2 C7 C8 117.86(17)
C6 C7 C8 124.37(17)
C7 C8 C9 107.42(16)
C7 C8 C15 111.36(16)
C9 C8 C15 109.77(16)
C7 C8 H8 109.4
C9 C8 H8 109.4
C15 C8 H8 109.4
C1 C9 C8 109.50(16)
C1 C9 C10 108.74(16)
C8 C9 C10 112.88(16)
C1 C9 H9 108.5
C8 C9 H9 108.5
C10 C9 H9 108.5
C14 C10 C9 113.53(16)
C14 C10 C11 102.50(16)
C9 C10 C11 115.13(16)
C14 C10 H10 108.5
C9 C10 H10 108.5
C11 C10 H10 108.5
C12 C11 C10 102.74(16)
C12 C11 H11A 111.2
C10 C11 H11A 111.2
C12 C11 H11B 111.2
C10 C11 H11B 111.2
H11A C11 H11B 109.1
C13 C12 C11 104.43(17)
C13 C12 H12A 110.9
C11 C12 H12A 110.9
C13 C12 H12B 110.9
C11 C12 H12B 110.9
H12A C12 H12B 108.9
O3 C13 C12 126.2(2)
O3 C13 C14 125.3(2)
C12 C13 C14 108.48(17)
C13 C14 C10 104.57(16)
C13 C14 H14A 110.8
C10 C14 H14A 110.8
C13 C14 H14B 110.8
C10 C14 H14B 110.8
H14A C14 H14B 108.9
C16 C15 C8 115.41(16)
C16 C15 H15A 108.4
C8 C15 H15A 108.4
C16 C15 H15B 108.4
C8 C15 H15B 108.4
H15A C15 H15B 107.5
O4 C16 O5 124.86(19)
O4 C16 C15 124.39(18)
O5 C16 C15 110.69(17)
O5 C17 C18 111.10(18)
O5 C17 H17A 109.4
C18 C17 H17A 109.4
O5 C17 H17B 109.4
C18 C17 H17B 109.4
H17A C17 H17B 108.0
C11B C017 C10B 102.96(17)
C11B C017 H01A 111.2
C10B C017 H01A 111.2
C11B C017 H01B 111.2
C10B C017 H01B 111.2
H01A C017 H01B 109.1
C17 C18 H18A 109.5
C17 C18 H18B 109.5
H18A C18 H18B 109.5
C17 C18 H18C 109.5
H18A C18 H18C 109.5
H18B C18 H18C 109.5
O1B C1B O2B 117.44(18)
O1B C1B C9B 125.52(19)
O2B C1B C9B 116.99(17)
C3B C2B C7B 122.45(19)
C3B C2B O2B 116.60(18)
C7B C2B O2B 120.94(18)
C2B C3B C4B 118.72(19)
C2B C3B H3B 120.6
C4B C3B H3B 120.6
C3B C4B C5B 120.2(2)
C3B C4B H4B 119.9
C5B C4B H4B 119.9
C4B C5B C6B 120.15(19)
C4B C5B H5B 119.9
C6B C5B H5B 119.9
C7B C6B C5B 120.59(19)
C7B C6B H6B 119.7
C5B C6B H6B 119.7
C6B C7B C2B 117.91(18)
C6B C7B C8B 123.84(18)
C2B C7B C8B 118.24(17)
C7B C8B C9B 108.06(16)
C7B C8B C14B 111.76(16)
C9B C8B C14B 110.01(16)
C7B C8B H8B 109.0
C9B C8B H8B 109.0
C14B C8B H8B 109.0
C1B C9B C10B 109.25(17)
C1B C9B C8B 109.18(16)
C10B C9B C8B 113.12(15)
C1B C9B H9B 108.4
C10B C9B H9B 108.4
C8B C9B H9B 108.4
C13B C10B C9B 113.67(16)
C13B C10B C017 102.41(16)
C9B C10B C017 114.87(16)
C13B C10B H10B 108.5
C9B C10B H10B 108.5
C017 C10B H10B 108.5
C12B C11B C017 104.30(17)
C12B C11B H11C 110.9
C017 C11B H11C 110.9
C12B C11B H11D 110.9
C017 C11B H11D 110.9
H11C C11B H11D 108.9
O3B C12B C13B 124.9(2)
O3B C12B C11B 126.3(2)
C13B C12B C11B 108.83(18)
C12B C13B C10B 104.56(17)
C12B C13B H13A 110.8
C10B C13B H13A 110.8
C12B C13B H13B 110.8
C10B C13B H13B 110.8
H13A C13B H13B 108.9
C15B C14B C8B 115.31(16)
C15B C14B H14C 108.4
C8B C14B H14C 108.4
C15B C14B H14D 108.4
C8B C14B H14D 108.4
H14C C14B H14D 107.5
O4B C15B O5B 124.32(19)
O4B C15B C14B 124.47(19)
O5B C15B C14B 111.18(17)
O5B C16B C17B 111.22(18)
O5B C16B H16A 109.4
C17B C16B H16A 109.4
O5B C16B H16B 109.4
C17B C16B H16B 109.4
H16A C16B H16B 108.0
C16B C17B H17C 109.5
C16B C17B H17D 109.5
H17C C17B H17D 109.5
C16B C17B H17E 109.5
H17C C17B H17E 109.5
H17D C17B H17E 109.5
C1 O2 C2 120.61(15)
C16 O5 C17 116.10(15)
C1B O2B C2B 120.59(15)
C15B O5B C16B 116.63(16)

loop_
_geom_bond_atom_site_label_1
_geom_bond_atom_site_label_2
_geom_bond_distance
C1 O1 1.200(2)
C1 O2 1.371(2)
C1 C9 1.510(3)
C2 C3 1.379(3)
C2 C7 1.384(3)
C2 O2 1.410(2)
C3 C4 1.387(3)
C3 H3 0.9500
C4 C5 1.388(3)
C4 H4 0.9500
C5 C6 1.388(3)
C5 H5 0.9500
C6 C7 1.394(3)
C6 H6 0.9500
C7 C8 1.511(3)
C8 C9 1.535(3)
C8 C15 1.541(3)
C8 H8 1.0000
C9 C10 1.536(3)
C9 H9 1.0000
C10 C14 1.528(3)
C10 C11 1.545(3)
C10 H10 1.0000
C11 C12 1.531(3)
C11 H11A 0.9900
C11 H11B 0.9900
C12 C13 1.513(3)
C12 H12A 0.9900
C12 H12B 0.9900
C13 O3 1.213(3)
C13 C14 1.514(3)
C14 H14A 0.9900
C14 H14B 0.9900
C15 C16 1.515(3)
C15 H15A 0.9900
C15 H15B 0.9900
C16 O4 1.198(2)
C16 O5 1.350(2)
C17 O5 1.458(2)
C17 C18 1.502(3)
C17 H17A 0.9900
C17 H17B 0.9900
C017 C11B 1.530(3)
C017 C10B 1.541(3)
C017 H01A 0.9900
C017 H01B 0.9900
C18 H18A 0.9800
C18 H18B 0.9800
C18 H18C 0.9800
C1B O1B 1.204(2)
C1B O2B 1.369(3)
C1B C9B 1.510(3)
C2B C3B 1.381(3)
C2B C7B 1.390(3)
C2B O2B 1.407(2)
C3B C4B 1.386(3)
C3B H3B 0.9500
C4B C5B 1.387(3)
C4B H4B 0.9500
C5B C6B 1.390(3)
C5B H5B 0.9500
C6B C7B 1.389(3)
C6B H6B 0.9500
C7B C8B 1.508(3)
C8B C9B 1.538(3)
C8B C14B 1.542(3)
C8B H8B 1.0000
C9B C10B 1.537(3)
C9B H9B 1.0000
C10B C13B 1.532(3)
C10B H10B 1.0000
C11B C12B 1.509(3)
C11B H11C 0.9900
C11B H11D 0.9900
C12B O3B 1.214(3)
C12B C13B 1.507(3)
C13B H13A 0.9900
C13B H13B 0.9900
C14B C15B 1.511(3)
C14B H14C 0.9900
C14B H14D 0.9900
C15B O4B 1.199(3)
C15B O5B 1.346(2)
C16B O5B 1.460(2)
C16B C17B 1.499(3)
C16B H16A 0.9900
C16B H16B 0.9900
C17B H17C 0.9800
C17B H17D 0.9800
C17B H17E 0.9800
